data_1509372
loop_
_publ_author_name
'Hull, S.'
'Keen, D.A.'

_publ_section_title
;
 Structural characterization of further high temperature superionic phases
 of Ag2 Hg I4 and Cu2 Hg I4
;
_journal_name_full 'Journal of Physics: Condensed Matter'
_journal_page_first 5597
_journal_page_last 5610
_journal_volume 13
_journal_year 2001
_chemical_formula_sum 'Ag Hg0.5 I2'
_chemical_name_systematic '(Ag0.513 Hg0.257) (Ag0.487 Hg0.243) I2'
_space_group_IT_number 229
_symmetry_space_group_name_Hall '-I 4 2 3'
_symmetry_space_group_name_H-M 'I m -3 m'
_cell_angle_alpha 90
_cell_angle_beta 90
_cell_angle_gamma 90
_cell_formula_units_Z 1
_cell_length_a 5.01599
_cell_length_b 5.01599
_cell_length_c 5.01599
_cell_volume 126.203
_citation_journal_id_ASTM JCOMEL
_cod_data_source_file silver1-2_297.cif
_cod_data_source_block Ag1Hg0.5I2
_cod_original_cell_volume 126.2031
_cod_original_formula_sum 'Ag1 Hg0.5 I2'
_cod_database_code 1509372

loop_
_symmetry_equiv_pos_as_xyz
x,y,z
-y,x,z
-x,-y,z
y,-x,z
x,-y,-z
y,x,-z
-x,y,-z
-y,-x,-z
z,x,y
-x,z,y
-z,-x,y
x,-z,y
z,-x,-y
x,z,-y
-z,x,-y
-x,-z,-y
y,z,x
y,-z,-x
z,y,-x
-y,z,-x
-z,-y,-x
-y,-z,x
z,-y,x
-z,y,x
-x,-y,-z
y,-x,-z
x,y,-z
-y,x,-z
-x,y,z
-y,-x,z
x,-y,z
y,x,z
-z,-x,-y
x,-z,-y
z,x,-y
-x,z,-y
-z,x,y
-x,-z,y
z,-x,y
x,z,y
-y,-z,-x
-y,z,x
-z,-y,x
y,-z,x
z,y,x
y,z,-x
-z,y,-x
z,-y,-x
x+1/2,y+1/2,z+1/2
-y+1/2,x+1/2,z+1/2
-x+1/2,-y+1/2,z+1/2
y+1/2,-x+1/2,z+1/2
x+1/2,-y+1/2,-z+1/2
y+1/2,x+1/2,-z+1/2
-x+1/2,y+1/2,-z+1/2
-y+1/2,-x+1/2,-z+1/2
z+1/2,x+1/2,y+1/2
-x+1/2,z+1/2,y+1/2
-z+1/2,-x+1/2,y+1/2
x+1/2,-z+1/2,y+1/2
z+1/2,-x+1/2,-y+1/2
x+1/2,z+1/2,-y+1/2
-z+1/2,x+1/2,-y+1/2
-x+1/2,-z+1/2,-y+1/2
y+1/2,z+1/2,x+1/2
y+1/2,-z+1/2,-x+1/2
z+1/2,y+1/2,-x+1/2
-y+1/2,z+1/2,-x+1/2
-z+1/2,-y+1/2,-x+1/2
-y+1/2,-z+1/2,x+1/2
z+1/2,-y+1/2,x+1/2
-z+1/2,y+1/2,x+1/2
-x+1/2,-y+1/2,-z+1/2
y+1/2,-x+1/2,-z+1/2
x+1/2,y+1/2,-z+1/2
-y+1/2,x+1/2,-z+1/2
-x+1/2,y+1/2,z+1/2
-y+1/2,-x+1/2,z+1/2
x+1/2,-y+1/2,z+1/2
y+1/2,x+1/2,z+1/2
-z+1/2,-x+1/2,-y+1/2
x+1/2,-z+1/2,-y+1/2
z+1/2,x+1/2,-y+1/2
-x+1/2,z+1/2,-y+1/2
-z+1/2,x+1/2,y+1/2
-x+1/2,-z+1/2,y+1/2
z+1/2,-x+1/2,y+1/2
x+1/2,z+1/2,y+1/2
-y+1/2,-z+1/2,-x+1/2
-y+1/2,z+1/2,x+1/2
-z+1/2,-y+1/2,x+1/2
y+1/2,-z+1/2,x+1/2
z+1/2,y+1/2,x+1/2
y+1/2,z+1/2,-x+1/2
-z+1/2,y+1/2,-x+1/2
z+1/2,-y+1/2,-x+1/2

loop_
_atom_site_label
_atom_site_type_symbol
_atom_site_fract_x
_atom_site_fract_y
_atom_site_fract_z
_atom_site_occupancy
_atom_site_U_iso_or_equiv
Ag1 Ag+1 0.25 0 0.5 0.0428 0.0
Ag2 Ag+1 0.383 0.383 0 0.0203 0.0
I1 I-1 0 0 0 1 0.0
Hg1 Hg+2 0.25 0 0.5 0.0214 0.0
Hg2 Hg+2 0.383 0.383 0 0.0101 0.0
